data_4026155
loop_
_publ_author_name
'Naoshi Yamamoto'
'Hideaki Fujii'
'Satomi Imaide'
'Shigeto Hirayama'
'Toru Nemoto'
'Junji Inokoshi'
'Hiroshi Tomoda'
'Hiroshi Nagase'

_publ_section_title
;
 Synthesis of (-)-Homogalanthamine from Naltrexone
;
_journal_name_full 'Journal of Organic Chemistry'
_journal_page_first 2257
_journal_page_last 2260
_journal_paper_doi 10.1021/jo1022487
_journal_volume 76
_journal_year 2011
_chemical_absolute_configuration 'CHOOSE rm ad rmad syn or unk'
_chemical_formula_moiety 'C17 H21 N O3 '
_chemical_formula_sum 'C17 H21 N O3'
_chemical_formula_weight 287.36
_space_group_IT_number 19
_symmetry_cell_setting orthorhombic
_symmetry_Int_Tables_number 19
_symmetry_space_group_name_Hall 'P 2ac 2ab'
_symmetry_space_group_name_H-M 'P 21 21 21'
_cell_angle_alpha 90.0000
_cell_angle_beta 90.0000
_cell_angle_gamma 90.0000
_cell_formula_units_Z 4
_cell_length_a 8.94134(17)
_cell_length_b 9.9466(2)
_cell_length_c 16.0925(4)
_cell_measurement_reflns_used 9747
_cell_measurement_temperature 93.1
_cell_measurement_theta_max 68.2
_cell_measurement_theta_min 4.4
_cell_volume 1431.20(5)
_computing_cell_refinement PROCESS-AUTO
_computing_data_collection PROCESS-AUTO
_computing_data_reduction CrystalStructure
_computing_publication_material 'CrystalStructure 3.8'
_computing_structure_refinement CRYSTALS
_computing_structure_solution SIR92
_diffrn_detector_area_resol_mean 10.00
_diffrn_measured_fraction_theta_full 1.000
_diffrn_measured_fraction_theta_max 1.000
_diffrn_measurement_device_type 'Rigaku RAXIS-RAPID'
_diffrn_measurement_method \w
_diffrn_radiation_type 'Cu K\a'
_diffrn_radiation_wavelength 1.54187
_diffrn_reflns_av_R_equivalents 0.037
_diffrn_reflns_limit_h_max 10
_diffrn_reflns_limit_h_min -10
_diffrn_reflns_limit_k_max 11
_diffrn_reflns_limit_k_min -11
_diffrn_reflns_limit_l_max 19
_diffrn_reflns_limit_l_min -19
_diffrn_reflns_number 16066
_diffrn_reflns_theta_full 68.24
_diffrn_reflns_theta_max 68.24
_exptl_absorpt_coefficient_mu 0.736
_exptl_absorpt_correction_T_max 0.929
_exptl_absorpt_correction_T_min 0.824
_exptl_absorpt_correction_type multi-scan
_exptl_absorpt_process_details
;
    Higashi, T. (1995). Program for Absorption Correction.
    Rigaku Corporation, Tokyo, Japan.
;
_exptl_crystal_colour colorless
_exptl_crystal_density_diffrn 1.334
_exptl_crystal_description platelet
_exptl_crystal_F_000 616.00
_exptl_crystal_size_max 0.50
_exptl_crystal_size_mid 0.30
_exptl_crystal_size_min 0.10
_refine_diff_density_max 0.44
_refine_diff_density_min -0.32
_refine_ls_abs_structure_details 'Flack, H. D. (1983), Acta Cryst. A39, 876-881.  1095 Friedel Pairs'
_refine_ls_abs_structure_Flack 0.05(19)
_refine_ls_extinction_coef 47(8)
_refine_ls_extinction_method 'Larson (1970) Crystallographic Computing eq. 22'
_refine_ls_goodness_of_fit_ref 1.013
_refine_ls_hydrogen_treatment refall
_refine_ls_number_parameters 213
_refine_ls_number_reflns 2615
_refine_ls_R_factor_gt 0.0321
_refine_ls_shift/su_max 0.0000
_refine_ls_structure_factor_coef Fsqd
_refine_ls_weighting_details 'w = 1/[0.0011Fo^2^ + 1.0000\s(Fo^2^)]/(4Fo^2^)'
_refine_ls_weighting_scheme calc
_refine_ls_wR_factor_ref 0.0942
_reflns_number_gt 2475
_reflns_number_total 2615
_reflns_threshold_expression F^2^>2.0\s(F^2^)
_cod_data_source_file jo1022487_si_002.cif
_cod_data_source_block '_SID-9-122-1'
_cod_original_formula_sum 'C17 H21 N O3 '
_cod_database_code 4026155

loop_
_symmetry_equiv_pos_site_id
_symmetry_equiv_pos_as_xyz
1 +X,+Y,+Z
2 1/2+X,1/2-Y,-Z
3 -X,1/2+Y,1/2-Z
4 1/2-X,-Y,1/2+Z

loop_
_atom_site_label
_atom_site_type_symbol
_atom_site_fract_x
_atom_site_fract_y
_atom_site_fract_z
_atom_site_U_iso_or_equiv
_atom_site_adp_type
_atom_site_occupancy
_atom_site_symmetry_multiplicity
_atom_site_calc_flag
_atom_site_refinement_flags
O(1) O 0.13858(11) -0.24249(11) -0.12703(6) 0.0155(2) Uani 1.00 1 d .
O(2) O 0.39508(12) -0.24637(12) -0.22839(7) 0.0217(2) Uani 1.00 1 d .
O(3) O 0.14254(14) -0.05397(12) 0.01403(7) 0.0244(3) Uani 1.00 1 d .
N(1) N -0.36147(14) -0.31062(13) -0.32100(8) 0.0165(3) Uani 1.00 1 d .
C(1) C -0.01892(16) -0.26549(16) -0.10430(9) 0.0151(3) Uani 1.00 1 d .
C(6) C 0.09502(18) -0.14266(15) -0.37365(10) 0.0166(3) Uani 1.00 1 d .
C(7) C 0.13520(17) -0.21111(15) -0.21076(9) 0.0139(3) Uani 1.00 1 d .
C(8) C -0.11092(17) -0.17784(16) -0.16478(9) 0.0145(3) Uani 1.00 1 d .
C(9) C -0.12599(17) -0.03538(16) -0.13248(10) 0.0167(3) Uani 1.00 1 d .
C(10) C -0.00564(16) -0.17565(15) -0.23917(10) 0.0137(3) Uani 1.00 1 d .
C(11) C -0.04110(17) -0.23303(17) -0.01354(10) 0.0175(3) Uani 1.00 1 d .
C(12) C -0.08444(19) 0.00493(16) -0.05736(10) 0.0206(4) Uani 1.00 1 d .
C(13) C -0.27817(18) -0.35107(16) -0.24537(10) 0.0171(3) Uani 1.00 1 d .
C(14) C 0.23744(18) -0.17650(17) -0.34463(10) 0.0176(3) Uani 1.00 1 d .
C(15) C -0.26739(17) -0.23829(18) -0.18091(9) 0.0167(3) Uani 1.00 1 d .
C(16) C -0.42820(19) -0.43014(18) -0.36033(10) 0.0219(4) Uani 1.00 1 d .
C(17) C -0.27118(18) -0.24028(17) -0.38421(10) 0.0193(3) Uani 1.00 1 d .
C(18) C -0.03070(17) -0.14231(15) -0.32183(10) 0.0147(3) Uani 1.00 1 d .
C(19) C 0.26069(17) -0.21274(16) -0.26206(10) 0.0180(3) Uani 1.00 1 d .
C(20) C -0.18524(18) -0.11352(17) -0.35659(10) 0.0175(3) Uani 1.00 1 d .
C(21) C -0.01486(18) -0.08471(17) 0.00683(10) 0.0193(3) Uani 1.00 1 d .
H(1) H 0.4708 -0.2406 -0.2719 0.026 Uiso 1.00 1 c R
H(2) H 0.1691 -0.0731 -0.0341 0.030 Uiso 1.00 1 c R
H(3) H -0.0272 -0.3517 -0.1229 0.018 Uiso 1.00 1 c R
H(4) H 0.0943 -0.1338 -0.4364 0.021 Uiso 1.00 1 c R
H(5) H -0.1646 0.0235 -0.1752 0.020 Uiso 1.00 1 c R
H(6) H -0.1423 -0.2601 0.0034 0.021 Uiso 1.00 1 c R
H(7) H 0.0217 -0.3011 0.0204 0.022 Uiso 1.00 1 c R
H(8) H -0.0968 0.1012 -0.0461 0.025 Uiso 1.00 1 c R
H(9) H -0.1865 -0.3899 -0.2574 0.020 Uiso 1.00 1 c R
H(10) H -0.3266 -0.4229 -0.2274 0.021 Uiso 1.00 1 c R
H(11) H 0.3234 -0.1726 -0.3876 0.022 Uiso 1.00 1 c R
H(12) H -0.3021 -0.2625 -0.1252 0.021 Uiso 1.00 1 c R
H(13) H -0.3251 -0.1615 -0.1952 0.020 Uiso 1.00 1 c R
H(14) H -0.4871 -0.4015 -0.4091 0.026 Uiso 1.00 1 c R
H(15) H -0.4851 -0.4665 -0.3211 0.027 Uiso 1.00 1 c R
H(16) H -0.3491 -0.4925 -0.3731 0.026 Uiso 1.00 1 c R
H(17) H -0.2123 -0.2973 -0.4093 0.024 Uiso 1.00 1 c R
H(18) H -0.3453 -0.2083 -0.4253 0.024 Uiso 1.00 1 c R
H(19) H -0.1812 -0.0570 -0.4061 0.021 Uiso 1.00 1 c R
H(20) H -0.2412 -0.0680 -0.3161 0.021 Uiso 1.00 1 c R
H(21) H -0.0594 -0.0714 0.0612 0.023 Uiso 1.00 1 c R

loop_
_atom_site_aniso_label
_atom_site_aniso_U_11
_atom_site_aniso_U_22
_atom_site_aniso_U_33
_atom_site_aniso_U_12
_atom_site_aniso_U_13
_atom_site_aniso_U_23
O(1) 0.0118(5) 0.0194(5) 0.0154(5) 0.0016(4) -0.0007(4) 0.0006(4)
O(2) 0.0107(5) 0.0323(6) 0.0220(5) 0.0023(4) 0.0010(4) -0.0026(5)
O(3) 0.0236(6) 0.0265(6) 0.0232(6) -0.0026(5) -0.0050(5) -0.0015(4)
N(1) 0.0126(6) 0.0196(6) 0.0173(6) -0.0016(5) 0.0007(5) -0.0009(5)
C(1) 0.0112(6) 0.0160(7) 0.0182(8) 0.0008(6) 0.0002(5) -0.0001(6)
C(6) 0.0204(7) 0.0145(7) 0.0148(7) -0.0041(6) 0.0016(6) -0.0004(5)
C(7) 0.0154(7) 0.0116(7) 0.0149(7) -0.0008(5) -0.0017(6) -0.0023(5)
C(8) 0.0143(7) 0.0170(7) 0.0122(7) 0.0017(6) 0.0004(6) 0.0003(5)
C(9) 0.0161(7) 0.0173(7) 0.0169(7) 0.0035(6) 0.0018(6) 0.0020(6)
C(10) 0.0133(6) 0.0115(7) 0.0165(7) -0.0002(5) 0.0031(5) -0.0019(5)
C(11) 0.0158(7) 0.0210(7) 0.0156(7) -0.0015(6) -0.0004(6) 0.0029(6)
C(12) 0.0222(7) 0.0178(8) 0.0218(8) 0.0032(6) 0.0017(6) -0.0034(6)
C(13) 0.0135(6) 0.0170(7) 0.0209(7) -0.0009(6) 0.0006(6) 0.0030(5)
C(14) 0.0177(7) 0.0172(7) 0.0178(7) -0.0024(6) 0.0054(6) -0.0041(6)
C(15) 0.0114(7) 0.0237(8) 0.0151(7) 0.0032(6) 0.0027(5) 0.0007(6)
C(16) 0.0202(8) 0.0228(8) 0.0226(8) -0.0048(6) 0.0012(6) -0.0038(7)
C(17) 0.0184(7) 0.0233(8) 0.0163(7) -0.0006(7) -0.0005(6) 0.0028(6)
C(18) 0.0152(7) 0.0121(7) 0.0169(7) -0.0016(6) -0.0003(6) 0.0002(5)
C(19) 0.0134(7) 0.0163(7) 0.0244(8) -0.0012(5) -0.0002(6) -0.0044(6)
C(20) 0.0187(8) 0.0179(8) 0.0159(7) 0.0001(6) -0.0010(6) 0.0038(6)
C(21) 0.0194(8) 0.0244(8) 0.0141(7) 0.0008(6) -0.0004(6) -0.0030(6)

loop_
_atom_type_symbol
_atom_type_description
_atom_type_scat_dispersion_real
_atom_type_scat_dispersion_imag
_atom_type_scat_source
C C 0.018 0.009
;
International Tables for Crystallography
(1992, Vol. C, Tables 4.2.6.8 and 6.1.1.4)
;
H H 0.000 0.000
;
International Tables for Crystallography
(1992, Vol. C, Table 6.1.1.4)
;
O O 0.049 0.032
;
International Tables for Crystallography
(1992, Vol. C, Tables 4.2.6.8 and 6.1.1.4)
;
N N 0.031 0.018
;
International Tables for Crystallography
(1992, Vol. C, Tables 4.2.6.8 and 6.1.1.4)
;

loop_
_geom_angle_atom_site_label_1
_geom_angle_atom_site_label_2
_geom_angle_atom_site_label_3
_geom_angle
_geom_angle_publ_flag
C(1) O(1) C(7) 104.84(10) yes
C(13) N(1) C(16) 109.71(12) yes
C(13) N(1) C(17) 114.83(12) yes
C(16) N(1) C(17) 107.95(12) yes
O(1) C(1) C(8) 105.38(11) yes
O(1) C(1) C(11) 109.44(11) yes
C(8) C(1) C(11) 114.79(12) yes
C(14) C(6) C(18) 122.23(14) yes
O(1) C(7) C(10) 113.50(12) yes
O(1) C(7) C(19) 123.84(13) yes
C(10) C(7) C(19) 122.65(13) yes
C(1) C(8) C(9) 111.05(12) yes
C(1) C(8) C(10) 100.03(11) yes
C(1) C(8) C(15) 111.63(12) yes
C(9) C(8) C(10) 108.13(12) yes
C(9) C(8) C(15) 109.94(12) yes
C(10) C(8) C(15) 115.67(12) yes
C(8) C(9) C(12) 124.77(14) yes
C(7) C(10) C(8) 107.38(13) yes
C(7) C(10) C(18) 121.56(13) yes
C(8) C(10) C(18) 131.02(13) yes
C(1) C(11) C(21) 113.19(13) yes
C(9) C(12) C(21) 124.34(14) yes
N(1) C(13) C(15) 112.89(12) yes
C(6) C(14) C(19) 121.15(14) yes
C(8) C(15) C(13) 117.14(12) yes
N(1) C(17) C(20) 117.50(13) yes
C(6) C(18) C(10) 116.13(13) yes
C(6) C(18) C(20) 120.80(14) yes
C(10) C(18) C(20) 123.01(13) yes
O(2) C(19) C(7) 118.58(13) yes
O(2) C(19) C(14) 125.16(14) yes
C(7) C(19) C(14) 116.25(13) yes
C(17) C(20) C(18) 113.93(13) yes
O(3) C(21) C(11) 111.76(12) yes
O(3) C(21) C(12) 109.48(13) yes
C(11) C(21) C(12) 111.24(13) yes
C(19) O(2) H(1) 108.2 no
C(21) O(3) H(2) 98.9 no
O(1) C(1) H(3) 98.2 no
C(8) C(1) H(3) 106.3 no
C(11) C(1) H(3) 120.6 no
C(14) C(6) H(4) 111.1 no
C(18) C(6) H(4) 126.0 no
C(8) C(9) H(5) 110.7 no
C(12) C(9) H(5) 124.4 no
C(1) C(11) H(6) 109.4 no
C(1) C(11) H(7) 107.4 no
C(21) C(11) H(6) 110.3 no
C(21) C(11) H(7) 115.8 no
H(6) C(11) H(7) 99.9 no
C(9) C(12) H(8) 115.6 no
C(21) C(12) H(8) 120.0 no
N(1) C(13) H(9) 112.7 no
N(1) C(13) H(10) 104.0 no
C(15) C(13) H(9) 113.0 no
C(15) C(13) H(10) 113.7 no
H(9) C(13) H(10) 99.4 no
C(6) C(14) H(11) 116.4 no
C(19) C(14) H(11) 122.5 no
C(8) C(15) H(12) 103.2 no
C(8) C(15) H(13) 102.7 no
C(13) C(15) H(12) 114.9 no
C(13) C(15) H(13) 113.0 no
H(12) C(15) H(13) 104.3 no
N(1) C(16) H(14) 108.9 no
N(1) C(16) H(15) 104.8 no
N(1) C(16) H(16) 108.3 no
H(14) C(16) H(15) 112.2 no
H(14) C(16) H(16) 114.1 no
H(15) C(16) H(16) 108.1 no
N(1) C(17) H(17) 109.9 no
N(1) C(17) H(18) 104.3 no
C(20) C(17) H(17) 111.3 no
C(20) C(17) H(18) 105.3 no
H(17) C(17) H(18) 107.7 no
C(17) C(20) H(19) 104.7 no
C(17) C(20) H(20) 109.2 no
C(18) C(20) H(19) 112.1 no
C(18) C(20) H(20) 108.7 no
H(19) C(20) H(20) 108.0 no
O(3) C(21) H(21) 107.4 no
C(11) C(21) H(21) 105.2 no
C(12) C(21) H(21) 111.7 no

loop_
_geom_bond_atom_site_label_1
_geom_bond_atom_site_label_2
_geom_bond_distance
_geom_bond_publ_flag
O(1) C(1) 1.4729(17) yes
O(1) C(7) 1.3834(17) yes
O(2) C(19) 1.3599(18) yes
O(3) C(21) 1.445(2) yes
N(1) C(13) 1.483(2) yes
N(1) C(16) 1.473(2) yes
N(1) C(17) 1.475(2) yes
C(1) C(8) 1.544(2) yes
C(1) C(11) 1.509(2) yes
C(6) C(14) 1.397(2) yes
C(6) C(18) 1.400(2) yes
C(7) C(10) 1.385(2) yes
C(7) C(19) 1.393(2) yes
C(8) C(9) 1.515(2) yes
C(8) C(10) 1.523(2) yes
C(8) C(15) 1.545(2) yes
C(9) C(12) 1.327(2) yes
C(10) C(18) 1.389(2) yes
C(11) C(21) 1.529(2) yes
C(12) C(21) 1.500(2) yes
C(13) C(15) 1.531(2) yes
C(14) C(19) 1.392(2) yes
C(17) C(20) 1.542(2) yes
C(18) C(20) 1.518(2) yes
O(2) H(1) 0.975 no
O(3) H(2) 0.832 no
C(1) H(3) 0.912 no
C(6) H(4) 1.014 no
C(9) H(5) 0.967 no
C(11) H(6) 0.983 no
C(11) H(7) 1.036 no
C(12) H(8) 0.981 no
C(13) H(9) 0.926 no
C(13) H(10) 0.884 no
C(14) H(11) 1.035 no
C(15) H(12) 0.979 no
C(15) H(13) 0.950 no
C(16) H(14) 0.987 no
C(16) H(15) 0.888 no
C(16) H(16) 0.963 no
C(17) H(17) 0.873 no
C(17) H(18) 0.989 no
C(20) H(19) 0.976 no
C(20) H(20) 0.938 no
C(21) H(21) 0.971 no

loop_
_geom_contact_atom_site_label_1
_geom_contact_atom_site_label_2
_geom_contact_distance
_geom_contact_site_symmetry_2
O(1) O(2) 2.8146(14) .
O(1) O(3) 2.9445(15) .
O(1) C(8) 2.3999(18) .
O(1) C(9) 3.1381(18) .
O(1) C(10) 2.3155(18) .
O(1) C(11) 2.4342(18) .
O(1) C(12) 3.3600(19) .
O(1) C(19) 2.4498(18) .
O(1) C(21) 2.9976(19) .
O(2) O(1) 2.8146(14) .
O(2) N(1) 2.7144(16) 1_655
O(2) C(7) 2.3671(18) .
O(2) C(13) 3.1137(19) 1_655
O(2) C(14) 2.4431(19) .
O(2) C(15) 3.1142(18) 1_655
O(2) C(16) 3.217(2) 1_655
O(2) C(16) 3.467(2) 3_554
O(3) O(1) 2.9445(15) .
O(3) C(1) 3.1838(19) .
O(3) C(6) 3.5495(19) 4_555
O(3) C(9) 3.3701(19) .
O(3) C(11) 2.463(2) .
O(3) C(11) 3.534(2) 2_545
O(3) C(12) 2.405(2) .
O(3) C(14) 3.403(2) 4_555
O(3) C(15) 3.4828(19) 2_545
N(1) O(2) 2.7144(16) 1_455
N(1) C(15) 2.5115(19) .
N(1) C(18) 3.3985(19) .
N(1) C(20) 2.580(2) .
C(1) O(3) 3.1838(19) .
C(1) C(7) 2.264(2) .
C(1) C(9) 2.522(2) .
C(1) C(10) 2.350(2) .
C(1) C(12) 2.855(2) .
C(1) C(13) 3.354(2) .
C(1) C(15) 2.555(2) .
C(1) C(21) 2.536(2) .
C(6) O(3) 3.5495(19) 4_554
C(6) C(7) 2.732(2) .
C(6) C(10) 2.367(2) .
C(6) C(17) 3.419(2) .
C(6) C(19) 2.430(2) .
C(6) C(20) 2.538(2) .
C(7) O(2) 2.3671(18) .
C(7) C(1) 2.264(2) .
C(7) C(6) 2.732(2) .
C(7) C(8) 2.345(2) .
C(7) C(9) 3.177(2) .
C(7) C(11) 3.550(2) .
C(7) C(14) 2.365(2) .
C(7) C(18) 2.421(2) .
C(8) O(1) 2.3999(18) .
C(8) C(7) 2.345(2) .
C(8) C(11) 2.572(2) .
C(8) C(12) 2.520(2) .
C(8) C(13) 2.624(2) .
C(8) C(18) 2.651(2) .
C(8) C(20) 3.222(2) .
C(8) C(21) 3.037(2) .
C(9) O(1) 3.1381(18) .
C(9) O(3) 3.3701(19) .
C(9) C(1) 2.522(2) .
C(9) C(7) 3.177(2) .
C(9) C(10) 2.460(2) .
C(9) C(11) 2.847(2) .
C(9) C(15) 2.506(2) .
C(9) C(18) 3.338(2) .
C(9) C(21) 2.501(2) .
C(10) O(1) 2.3155(18) .
C(10) C(1) 2.350(2) .
C(10) C(6) 2.367(2) .
C(10) C(9) 2.460(2) .
C(10) C(12) 3.505(2) .
C(10) C(13) 2.999(2) .
C(10) C(14) 2.758(2) .
C(10) C(15) 2.597(2) .
C(10) C(17) 3.391(2) .
C(10) C(19) 2.438(2) .
C(10) C(20) 2.556(2) .
C(11) O(1) 2.4342(18) .
C(11) O(3) 2.463(2) .
C(11) O(3) 3.534(2) 2_445
C(11) C(7) 3.550(2) .
C(11) C(8) 2.572(2) .
C(11) C(9) 2.847(2) .
C(11) C(12) 2.500(2) .
C(11) C(15) 3.369(2) .
C(12) O(1) 3.3600(19) .
C(12) O(3) 2.405(2) .
C(12) C(1) 2.855(2) .
C(12) C(8) 2.520(2) .
C(12) C(10) 3.505(2) .
C(12) C(11) 2.500(2) .
C(12) C(15) 3.533(2) .
C(13) O(2) 3.1137(19) 1_455
C(13) C(1) 3.354(2) .
C(13) C(8) 2.624(2) .
C(13) C(10) 2.999(2) .
C(13) C(14) 3.565(2) 3_544
C(13) C(16) 2.417(2) .
C(13) C(17) 2.492(2) .
C(13) C(18) 3.274(2) .
C(13) C(20) 3.078(2) .
C(14) O(2) 2.4431(19) .
C(14) O(3) 3.403(2) 4_554
C(14) C(7) 2.365(2) .
C(14) C(10) 2.758(2) .
C(14) C(13) 3.565(2) 3_554
C(14) C(18) 2.449(2) .
C(15) O(2) 3.1142(18) 1_455
C(15) O(3) 3.4828(19) 2_445
C(15) N(1) 2.5115(19) .
C(15) C(1) 2.555(2) .
C(15) C(9) 2.506(2) .
C(15) C(10) 2.597(2) .
C(15) C(11) 3.369(2) .
C(15) C(12) 3.533(2) .
C(15) C(17) 3.272(2) .
C(15) C(18) 3.245(2) .
C(15) C(20) 3.174(2) .
C(16) O(2) 3.217(2) 1_455
C(16) O(2) 3.467(2) 3_544
C(16) C(13) 2.417(2) .
C(16) C(17) 2.384(2) .
C(17) C(6) 3.419(2) .
C(17) C(10) 3.391(2) .
C(17) C(13) 2.492(2) .
C(17) C(15) 3.272(2) .
C(17) C(16) 2.384(2) .
C(17) C(18) 2.565(2) .
C(18) N(1) 3.3985(19) .
C(18) C(7) 2.421(2) .
C(18) C(8) 2.651(2) .
C(18) C(9) 3.338(2) .
C(18) C(13) 3.274(2) .
C(18) C(14) 2.449(2) .
C(18) C(15) 3.245(2) .
C(18) C(17) 2.565(2) .
C(18) C(19) 2.864(2) .
C(19) O(1) 2.4498(18) .
C(19) C(6) 2.430(2) .
C(19) C(10) 2.438(2) .
C(19) C(18) 2.864(2) .
C(20) N(1) 2.580(2) .
C(20) C(6) 2.538(2) .
C(20) C(8) 3.222(2) .
C(20) C(10) 2.556(2) .
C(20) C(13) 3.078(2) .
C(20) C(15) 3.174(2) .
C(21) O(1) 2.9976(19) .
C(21) C(1) 2.536(2) .
C(21) C(8) 3.037(2) .
C(21) C(9) 2.501(2) .
O(1) H(2) 2.269 .
O(1) H(3) 1.839 .
O(1) H(6) 3.278 .
O(1) H(6) 2.792 2_545
O(1) H(7) 2.658 .
O(1) H(16) 3.119 3_554
O(1) H(19) 3.196 3_544
O(1) H(20) 3.488 3_544
O(1) H(21) 3.441 2_545
O(2) H(5) 3.448 3_544
O(2) H(7) 3.564 2_545
O(2) H(10) 3.046 1_655
O(2) H(10) 3.351 3_554
O(2) H(11) 2.741 .
O(2) H(12) 3.180 1_655
O(2) H(13) 2.694 1_655
O(2) H(14) 3.456 1_655
O(2) H(15) 2.857 1_655
O(2) H(15) 3.005 3_554
O(2) H(16) 3.035 3_554
O(2) H(20) 3.556 3_544
O(2) H(21) 3.270 2_545
O(3) H(3) 3.560 2_545
O(3) H(4) 3.108 4_555
O(3) H(6) 3.274 .
O(3) H(6) 2.683 2_545
O(3) H(7) 2.688 .
O(3) H(8) 2.810 .
O(3) H(10) 3.452 2_545
O(3) H(11) 2.771 4_555
O(3) H(12) 2.603 2_545
O(3) H(16) 2.988 3_554
O(3) H(17) 3.122 3_554
O(3) H(21) 1.967 .
N(1) H(1) 1.833 1_455
N(1) H(9) 2.029 .
N(1) H(10) 1.902 .
N(1) H(11) 3.313 1_455
N(1) H(12) 3.231 .
N(1) H(13) 2.531 .
N(1) H(14) 2.021 .
N(1) H(15) 1.904 .
N(1) H(16) 1.996 .
N(1) H(17) 1.953 .
N(1) H(18) 1.968 .
N(1) H(19) 3.292 .
N(1) H(20) 2.643 .
C(1) H(2) 2.787 .
C(1) H(5) 3.356 .
C(1) H(6) 2.056 .
C(1) H(7) 2.071 .
C(1) H(9) 3.138 .
C(1) H(12) 2.554 .
C(1) H(13) 3.272 .
C(1) H(19) 3.411 3_544
C(1) H(21) 3.309 .
C(6) H(3) 2.957 3_554
C(6) H(5) 3.469 3_544
C(6) H(8) 2.857 3_544
C(6) H(9) 3.381 3_554
C(6) H(10) 3.421 3_554
C(6) H(11) 2.076 .
C(6) H(14) 3.600 2_544
C(6) H(17) 3.200 .
C(6) H(18) 3.599 2_544
C(6) H(19) 2.664 .
C(6) H(20) 3.232 .
C(7) H(1) 3.171 .
C(7) H(2) 3.171 .
C(7) H(3) 2.462 .
C(7) H(5) 3.600 .
C(7) H(5) 3.225 3_544
C(7) H(9) 3.465 .
C(7) H(9) 3.268 3_554
C(7) H(10) 3.483 3_554
C(7) H(11) 3.328 .
C(7) H(16) 3.195 3_554
C(8) H(2) 3.432 .
C(8) H(3) 2.002 .
C(8) H(5) 2.066 .
C(8) H(6) 2.842 .
C(8) H(7) 3.434 .
C(8) H(8) 3.371 .
C(8) H(9) 2.670 .
C(8) H(10) 3.267 .
C(8) H(12) 2.009 .
C(8) H(13) 1.983 .
C(8) H(20) 2.912 .
C(9) H(2) 3.100 .
C(9) H(3) 3.272 .
C(9) H(6) 3.131 .
C(9) H(8) 1.961 .
C(9) H(12) 2.756 .
C(9) H(13) 2.400 .
C(9) H(20) 3.146 .
C(9) H(21) 3.193 .
C(10) H(3) 2.570 .
C(10) H(4) 3.323 .
C(10) H(5) 2.646 .
C(10) H(9) 2.692 .
C(10) H(9) 3.321 3_554
C(10) H(12) 3.337 .
C(10) H(13) 2.946 .
C(10) H(17) 3.517 .
C(10) H(19) 3.327 .
C(10) H(20) 2.667 .
C(11) H(2) 2.485 .
C(11) H(2) 3.320 2_445
C(11) H(3) 2.123 .
C(11) H(6) 3.570 2_545
C(11) H(8) 3.402 .
C(11) H(12) 2.960 .
C(11) H(12) 3.091 2_545
C(11) H(21) 2.015 .
C(12) H(2) 2.425 .
C(12) H(4) 3.596 3_554
C(12) H(5) 2.036 .
C(12) H(6) 2.860 .
C(12) H(7) 3.426 .
C(12) H(12) 3.472 .
C(12) H(13) 3.506 .
C(12) H(17) 3.346 3_554
C(12) H(18) 3.000 4_455
C(12) H(19) 3.254 4_455
C(12) H(21) 2.066 .
C(13) H(1) 2.535 1_455
C(13) H(3) 2.987 .
C(13) H(12) 2.136 .
C(13) H(13) 2.094 .
C(13) H(14) 3.268 .
C(13) H(15) 2.495 .
C(13) H(16) 2.570 .
C(13) H(17) 2.755 .
C(13) H(18) 3.280 .
C(13) H(20) 3.055 .
C(14) H(1) 2.476 .
C(14) H(4) 2.000 .
C(14) H(5) 3.071 3_544
C(14) H(8) 3.092 3_544
C(14) H(9) 3.320 3_554
C(14) H(10) 2.888 3_554
C(14) H(14) 3.486 1_655
C(15) H(1) 2.761 1_455
C(15) H(3) 2.600 .
C(15) H(5) 2.763 .
C(15) H(6) 3.178 .
C(15) H(7) 3.221 2_445
C(15) H(9) 2.076 .
C(15) H(10) 2.052 .
C(15) H(15) 3.494 3_454
C(15) H(20) 2.767 .
C(16) H(1) 2.529 1_455
C(16) H(2) 3.205 3_544
C(16) H(4) 3.339 2_444
C(16) H(7) 3.395 4_444
C(16) H(9) 2.752 .
C(16) H(10) 2.326 .
C(16) H(11) 3.419 1_455
C(16) H(13) 3.311 3_444
C(16) H(17) 2.469 .
C(16) H(18) 2.552 .
C(17) H(1) 2.931 1_455
C(17) H(4) 3.536 .
C(17) H(4) 3.369 2_444
C(17) H(8) 3.177 4_454
C(17) H(9) 2.637 .
C(17) H(10) 3.149 .
C(17) H(13) 3.178 .
C(17) H(14) 2.541 .
C(17) H(15) 3.123 .
C(17) H(16) 2.610 .
C(17) H(19) 2.023 .
C(17) H(20) 2.052 .
C(17) H(21) 3.560 4_454
C(18) H(3) 3.068 3_554
C(18) H(4) 2.158 .
C(18) H(5) 3.118 .
C(18) H(8) 3.511 3_544
C(18) H(9) 3.014 .
C(18) H(9) 3.420 3_554
C(18) H(11) 3.352 .
C(18) H(13) 3.334 .
C(18) H(17) 2.644 .
C(18) H(18) 3.334 .
C(18) H(19) 2.090 .
C(18) H(20) 2.024 .
C(19) H(1) 1.905 .
C(19) H(4) 3.271 .
C(19) H(5) 2.939 3_544
C(19) H(9) 3.293 3_554
C(19) H(10) 2.947 3_554
C(19) H(11) 2.134 .
C(19) H(15) 3.527 1_655
C(19) H(15) 3.437 3_554
C(19) H(16) 3.186 3_554
C(20) H(1) 3.594 1_455
C(20) H(3) 3.240 3_554
C(20) H(4) 2.817 .
C(20) H(5) 3.227 .
C(20) H(9) 3.179 .
C(20) H(13) 2.922 .
C(20) H(17) 2.029 .
C(20) H(18) 2.039 .
C(20) H(21) 3.216 4_454
C(21) H(2) 1.776 .
C(21) H(3) 3.380 .
C(21) H(5) 3.396 .
C(21) H(6) 2.085 .
C(21) H(7) 2.189 .
C(21) H(8) 2.164 .
C(21) H(11) 3.517 4_555
C(21) H(12) 3.091 2_545
C(21) H(18) 3.354 4_455
C(21) H(19) 3.367 4_455
H(1) N(1) 1.833 1_655
H(1) C(7) 3.171 .
H(1) C(13) 2.535 1_655
H(1) C(14) 2.476 .
H(1) C(15) 2.761 1_655
H(1) C(16) 2.529 1_655
H(1) C(17) 2.931 1_655
H(1) C(19) 1.905 .
H(1) C(20) 3.594 1_655
H(1) H(9) 3.413 1_655
H(1) H(10) 2.662 1_655
H(1) H(10) 3.413 3_554
H(1) H(11) 2.380 .
H(1) H(12) 3.121 1_655
H(1) H(13) 2.340 1_655
H(1) H(14) 2.752 1_655
H(1) H(15) 2.414 1_655
H(1) H(15) 3.113 3_554
H(1) H(16) 3.394 1_655
H(1) H(16) 3.566 3_554
H(1) H(18) 2.984 1_655
H(1) H(20) 3.176 1_655
H(2) O(1) 2.269 .
H(2) C(1) 2.787 .
H(2) C(7) 3.171 .
H(2) C(8) 3.432 .
H(2) C(9) 3.100 .
H(2) C(11) 2.485 .
H(2) C(11) 3.320 2_545
H(2) C(12) 2.425 .
H(2) C(16) 3.205 3_554
H(2) C(21) 1.776 .
H(2) H(3) 3.579 .
H(2) H(4) 3.344 4_555
H(2) H(6) 3.403 .
H(2) H(6) 2.416 2_545
H(2) H(7) 2.767 .
H(2) H(7) 3.399 2_545
H(2) H(8) 2.949 .
H(2) H(11) 3.396 4_555
H(2) H(12) 3.052 2_545
H(2) H(14) 3.440 3_554
H(2) H(16) 2.337 3_554
H(2) H(17) 2.916 3_554
H(2) H(21) 2.555 .
H(3) O(1) 1.839 .
H(3) O(3) 3.560 2_445
H(3) C(6) 2.957 3_544
H(3) C(7) 2.462 .
H(3) C(8) 2.002 .
H(3) C(9) 3.272 .
H(3) C(10) 2.570 .
H(3) C(11) 2.123 .
H(3) C(13) 2.987 .
H(3) C(15) 2.600 .
H(3) C(18) 3.068 3_544
H(3) C(20) 3.240 3_544
H(3) C(21) 3.380 .
H(3) H(2) 3.579 .
H(3) H(4) 3.024 3_544
H(3) H(6) 2.454 .
H(3) H(7) 2.401 .
H(3) H(9) 2.619 .
H(3) H(10) 3.239 .
H(3) H(12) 2.614 .
H(3) H(13) 3.468 .
H(3) H(19) 2.803 3_544
H(3) H(20) 3.369 3_544
H(4) O(3) 3.108 4_554
H(4) C(10) 3.323 .
H(4) C(12) 3.596 3_544
H(4) C(14) 2.000 .
H(4) C(16) 3.339 2_544
H(4) C(17) 3.536 .
H(4) C(17) 3.369 2_544
H(4) C(18) 2.158 .
H(4) C(19) 3.271 .
H(4) C(20) 2.817 .
H(4) H(2) 3.344 4_554
H(4) H(3) 3.024 3_554
H(4) H(8) 2.651 3_544
H(4) H(11) 2.228 .
H(4) H(14) 2.615 2_544
H(4) H(16) 3.352 2_544
H(4) H(17) 3.217 .
H(4) H(17) 3.103 2_544
H(4) H(18) 2.777 2_544
H(4) H(19) 2.624 .
H(5) O(2) 3.448 3_554
H(5) C(1) 3.356 .
H(5) C(6) 3.469 3_554
H(5) C(7) 3.600 .
H(5) C(7) 3.225 3_554
H(5) C(8) 2.066 .
H(5) C(10) 2.646 .
H(5) C(12) 2.036 .
H(5) C(14) 3.071 3_554
H(5) C(15) 2.763 .
H(5) C(18) 3.118 .
H(5) C(19) 2.939 3_554
H(5) C(20) 3.227 .
H(5) C(21) 3.396 .
H(5) H(8) 2.298 .
H(5) H(9) 3.432 3_554
H(5) H(11) 3.489 3_554
H(5) H(12) 3.202 .
H(5) H(13) 2.356 .
H(5) H(14) 3.478 3_454
H(5) H(15) 3.134 3_454
H(5) H(20) 2.537 .
H(6) O(1) 3.278 .
H(6) O(1) 2.792 2_445
H(6) O(3) 3.274 .
H(6) O(3) 2.683 2_445
H(6) C(1) 2.056 .
H(6) C(8) 2.842 .
H(6) C(9) 3.131 .
H(6) C(11) 3.570 2_445
H(6) C(12) 2.860 .
H(6) C(15) 3.178 .
H(6) C(21) 2.085 .
H(6) H(2) 3.403 .
H(6) H(2) 2.416 2_445
H(6) H(3) 2.454 .
H(6) H(7) 1.546 .
H(6) H(7) 3.090 2_445
H(6) H(12) 2.515 .
H(6) H(16) 3.164 4_445
H(6) H(21) 2.222 .
H(7) O(1) 2.658 .
H(7) O(2) 3.564 2_445
H(7) O(3) 2.688 .
H(7) C(1) 2.071 .
H(7) C(8) 3.434 .
H(7) C(12) 3.426 .
H(7) C(15) 3.221 2_545
H(7) C(16) 3.395 4_445
H(7) C(21) 2.189 .
H(7) H(2) 2.767 .
H(7) H(2) 3.399 2_445
H(7) H(3) 2.401 .
H(7) H(6) 1.546 .
H(7) H(6) 3.090 2_545
H(7) H(12) 2.393 2_545
H(7) H(13) 3.150 2_545
H(7) H(14) 3.183 4_445
H(7) H(15) 3.458 4_445
H(7) H(16) 3.088 4_445
H(7) H(19) 3.449 3_544
H(7) H(21) 2.486 .
H(8) O(3) 2.810 .
H(8) C(6) 2.857 3_554
H(8) C(8) 3.371 .
H(8) C(9) 1.961 .
H(8) C(11) 3.402 .
H(8) C(14) 3.092 3_554
H(8) C(17) 3.177 4_455
H(8) C(18) 3.511 3_554
H(8) C(21) 2.164 .
H(8) H(2) 2.949 .
H(8) H(4) 2.651 3_554
H(8) H(5) 2.298 .
H(8) H(11) 3.210 3_554
H(8) H(17) 3.029 3_554
H(8) H(17) 3.401 4_455
H(8) H(18) 2.277 4_455
H(8) H(19) 3.035 4_455
H(8) H(21) 2.457 .
H(9) N(1) 2.029 .
H(9) C(1) 3.138 .
H(9) C(6) 3.381 3_544
H(9) C(7) 3.465 .
H(9) C(7) 3.268 3_544
H(9) C(8) 2.670 .
H(9) C(10) 2.692 .
H(9) C(10) 3.321 3_544
H(9) C(14) 3.320 3_544
H(9) C(15) 2.076 .
H(9) C(16) 2.752 .
H(9) C(17) 2.637 .
H(9) C(18) 3.014 .
H(9) C(18) 3.420 3_544
H(9) C(19) 3.293 3_544
H(9) C(20) 3.179 .
H(9) H(1) 3.413 1_455
H(9) H(3) 2.619 .
H(9) H(5) 3.432 3_544
H(9) H(10) 1.381 .
H(9) H(12) 2.683 .
H(9) H(13) 2.775 .
H(9) H(15) 2.959 .
H(9) H(16) 2.573 .
H(9) H(17) 2.623 .
H(9) H(18) 3.547 .
H(9) H(20) 3.374 .
H(10) O(2) 3.046 1_455
H(10) O(2) 3.351 3_544
H(10) O(3) 3.452 2_445
H(10) N(1) 1.902 .
H(10) C(6) 3.421 3_544
H(10) C(7) 3.483 3_544
H(10) C(8) 3.267 .
H(10) C(14) 2.888 3_544
H(10) C(15) 2.052 .
H(10) C(16) 2.326 .
H(10) C(17) 3.149 .
H(10) C(19) 2.947 3_544
H(10) H(1) 2.662 1_455
H(10) H(1) 3.413 3_544
H(10) H(3) 3.239 .
H(10) H(9) 1.381 .
H(10) H(11) 3.097 3_544
H(10) H(12) 2.302 .
H(10) H(13) 2.652 .
H(10) H(14) 3.264 .
H(10) H(15) 2.114 .
H(10) H(16) 2.453 .
H(10) H(17) 3.343 .
H(10) H(21) 3.390 2_445
H(11) O(2) 2.741 .
H(11) O(3) 2.771 4_554
H(11) N(1) 3.313 1_655
H(11) C(6) 2.076 .
H(11) C(7) 3.328 .
H(11) C(16) 3.419 1_655
H(11) C(18) 3.352 .
H(11) C(19) 2.134 .
H(11) C(21) 3.517 4_554
H(11) H(1) 2.380 .
H(11) H(2) 3.396 4_554
H(11) H(4) 2.228 .
H(11) H(5) 3.489 3_544
H(11) H(8) 3.210 3_544
H(11) H(10) 3.097 3_554
H(11) H(14) 2.859 1_655
H(11) H(15) 3.553 1_655
H(11) H(17) 3.298 2_544
H(11) H(18) 3.045 1_655
H(11) H(18) 3.570 2_544
H(11) H(21) 3.320 4_554
H(12) O(2) 3.180 1_455
H(12) O(3) 2.603 2_445
H(12) N(1) 3.231 .
H(12) C(1) 2.554 .
H(12) C(8) 2.009 .
H(12) C(9) 2.756 .
H(12) C(10) 3.337 .
H(12) C(11) 2.960 .
H(12) C(11) 3.091 2_445
H(12) C(12) 3.472 .
H(12) C(13) 2.136 .
H(12) C(21) 3.091 2_445
H(12) H(1) 3.121 1_455
H(12) H(2) 3.052 2_445
H(12) H(3) 2.614 .
H(12) H(5) 3.202 .
H(12) H(6) 2.515 .
H(12) H(7) 2.393 2_445
H(12) H(9) 2.683 .
H(12) H(10) 2.302 .
H(12) H(13) 1.523 .
H(12) H(21) 3.014 2_445
H(13) O(2) 2.694 1_455
H(13) N(1) 2.531 .
H(13) C(1) 3.272 .
H(13) C(8) 1.983 .
H(13) C(9) 2.400 .
H(13) C(10) 2.946 .
H(13) C(12) 3.506 .
H(13) C(13) 2.094 .
H(13) C(16) 3.311 3_454
H(13) C(17) 3.178 .
H(13) C(18) 3.334 .
H(13) C(20) 2.922 .
H(13) H(1) 2.340 1_455
H(13) H(3) 3.468 .
H(13) H(5) 2.356 .
H(13) H(7) 3.150 2_445
H(13) H(9) 2.775 .
H(13) H(10) 2.652 .
H(13) H(12) 1.523 .
H(13) H(14) 3.511 3_454
H(13) H(15) 2.591 3_454
H(13) H(16) 3.538 3_454
H(13) H(20) 2.283 .
H(14) O(2) 3.456 1_455
H(14) N(1) 2.021 .
H(14) C(6) 3.600 2_444
H(14) C(13) 3.268 .
H(14) C(14) 3.486 1_455
H(14) C(17) 2.541 .
H(14) H(1) 2.752 1_455
H(14) H(2) 3.440 3_544
H(14) H(4) 2.615 2_444
H(14) H(5) 3.478 3_444
H(14) H(7) 3.183 4_444
H(14) H(10) 3.264 .
H(14) H(11) 2.859 1_455
H(14) H(13) 3.511 3_444
H(14) H(15) 1.557 .
H(14) H(16) 1.636 .
H(14) H(17) 2.667 .
H(14) H(18) 2.317 .
H(14) H(19) 3.469 2_444
H(15) O(2) 2.857 1_455
H(15) O(2) 3.005 3_544
H(15) N(1) 1.904 .
H(15) C(13) 2.495 .
H(15) C(15) 3.494 3_444
H(15) C(17) 3.123 .
H(15) C(19) 3.527 1_455
H(15) C(19) 3.437 3_544
H(15) H(1) 2.414 1_455
H(15) H(1) 3.113 3_544
H(15) H(5) 3.134 3_444
H(15) H(7) 3.458 4_444
H(15) H(9) 2.959 .
H(15) H(10) 2.114 .
H(15) H(11) 3.553 1_455
H(15) H(13) 2.591 3_444
H(15) H(14) 1.557 .
H(15) H(16) 1.499 .
H(15) H(17) 3.286 .
H(15) H(18) 3.312 .
H(15) H(20) 3.447 3_444
H(16) O(1) 3.119 3_544
H(16) O(2) 3.035 3_544
H(16) O(3) 2.988 3_544
H(16) N(1) 1.996 .
H(16) C(7) 3.195 3_544
H(16) C(13) 2.570 .
H(16) C(17) 2.610 .
H(16) C(19) 3.186 3_544
H(16) H(1) 3.394 1_455
H(16) H(1) 3.566 3_544
H(16) H(2) 2.337 3_544
H(16) H(4) 3.352 2_444
H(16) H(6) 3.164 4_444
H(16) H(7) 3.088 4_444
H(16) H(9) 2.573 .
H(16) H(10) 2.453 .
H(16) H(13) 3.538 3_444
H(16) H(14) 1.636 .
H(16) H(15) 1.499 .
H(16) H(17) 2.368 .
H(16) H(18) 2.949 .
H(17) O(3) 3.122 3_544
H(17) N(1) 1.953 .
H(17) C(6) 3.200 .
H(17) C(10) 3.517 .
H(17) C(12) 3.346 3_544
H(17) C(13) 2.755 .
H(17) C(16) 2.469 .
H(17) C(18) 2.644 .
H(17) C(20) 2.029 .
H(17) H(2) 2.916 3_544
H(17) H(4) 3.217 .
H(17) H(4) 3.103 2_444
H(17) H(8) 3.029 3_544
H(17) H(8) 3.401 4_454
H(17) H(9) 2.623 .
H(17) H(10) 3.343 .
H(17) H(11) 3.298 2_444
H(17) H(14) 2.667 .
H(17) H(15) 3.286 .
H(17) H(16) 2.368 .
H(17) H(18) 1.505 .
H(17) H(19) 2.406 .
H(17) H(20) 2.742 .
H(18) N(1) 1.968 .
H(18) C(6) 3.599 2_444
H(18) C(12) 3.000 4_454
H(18) C(13) 3.280 .
H(18) C(16) 2.552 .
H(18) C(18) 3.334 .
H(18) C(20) 2.039 .
H(18) C(21) 3.354 4_454
H(18) H(1) 2.984 1_455
H(18) H(4) 2.777 2_444
H(18) H(8) 2.277 4_454
H(18) H(9) 3.547 .
H(18) H(11) 3.045 1_455
H(18) H(11) 3.570 2_444
H(18) H(14) 2.317 .
H(18) H(15) 3.312 .
H(18) H(16) 2.949 .
H(18) H(17) 1.505 .
H(18) H(19) 2.124 .
H(18) H(20) 2.429 .
H(18) H(21) 2.917 4_454
H(19) O(1) 3.196 3_554
H(19) N(1) 3.292 .
H(19) C(1) 3.411 3_554
H(19) C(6) 2.664 .
H(19) C(10) 3.327 .
H(19) C(12) 3.254 4_454
H(19) C(17) 2.023 .
H(19) C(18) 2.090 .
H(19) C(21) 3.367 4_454
H(19) H(3) 2.803 3_554
H(19) H(4) 2.624 .
H(19) H(7) 3.449 3_554
H(19) H(8) 3.035 4_454
H(19) H(14) 3.469 2_544
H(19) H(17) 2.406 .
H(19) H(18) 2.124 .
H(19) H(20) 1.548 .
H(19) H(21) 2.700 4_454
H(20) O(1) 3.488 3_554
H(20) O(2) 3.556 3_554
H(20) N(1) 2.643 .
H(20) C(6) 3.232 .
H(20) C(8) 2.912 .
H(20) C(9) 3.146 .
H(20) C(10) 2.667 .
H(20) C(13) 3.055 .
H(20) C(15) 2.767 .
H(20) C(17) 2.052 .
H(20) C(18) 2.024 .
H(20) H(1) 3.176 1_455
H(20) H(3) 3.369 3_554
H(20) H(5) 2.537 .
H(20) H(9) 3.374 .
H(20) H(13) 2.283 .
H(20) H(15) 3.447 3_454
H(20) H(17) 2.742 .
H(20) H(18) 2.429 .
H(20) H(19) 1.548 .
H(20) H(21) 3.000 4_454
H(21) O(1) 3.441 2_445
H(21) O(2) 3.270 2_445
H(21) O(3) 1.967 .
H(21) C(1) 3.309 .
H(21) C(9) 3.193 .
H(21) C(11) 2.015 .
H(21) C(12) 2.066 .
H(21) C(17) 3.560 4_455
H(21) C(20) 3.216 4_455
H(21) H(2) 2.555 .
H(21) H(6) 2.222 .
H(21) H(7) 2.486 .
H(21) H(8) 2.457 .
H(21) H(10) 3.390 2_545
H(21) H(11) 3.320 4_555
H(21) H(12) 3.014 2_545
H(21) H(18) 2.917 4_455
H(21) H(19) 2.700 4_455
H(21) H(20) 3.000 4_455

loop_
_geom_torsion_atom_site_label_1
_geom_torsion_atom_site_label_2
_geom_torsion_atom_site_label_3
_geom_torsion_atom_site_label_4
_geom_torsion
C(1) O(1) C(7) C(10) 16.56(16)
C(1) O(1) C(7) C(19) -164.28(14)
C(7) O(1) C(1) C(8) -28.27(14)
C(7) O(1) C(1) C(11) -152.21(12)
C(16) N(1) C(13) C(15) -153.60(12)
C(13) N(1) C(17) C(20) -55.24(18)
C(17) N(1) C(13) C(15) 84.64(15)
C(16) N(1) C(17) C(20) -177.95(13)
O(1) C(1) C(8) C(9) -85.52(13)
O(1) C(1) C(8) C(10) 28.48(14)
O(1) C(1) C(8) C(15) 151.40(11)
O(1) C(1) C(11) C(21) 64.42(16)
C(8) C(1) C(11) C(21) -53.80(17)
C(11) C(1) C(8) C(9) 34.96(17)
C(11) C(1) C(8) C(10) 148.96(12)
C(11) C(1) C(8) C(15) -88.12(15)
C(14) C(6) C(18) C(10) 1.0(2)
C(14) C(6) C(18) C(20) -176.15(14)
C(18) C(6) C(14) C(19) 0.5(2)
O(1) C(7) C(10) C(8) 2.42(17)
O(1) C(7) C(10) C(18) -179.31(13)
O(1) C(7) C(19) O(2) -0.3(2)
O(1) C(7) C(19) C(14) -179.11(14)
C(10) C(7) C(19) O(2) 178.74(14)
C(10) C(7) C(19) C(14) -0.03(18)
C(19) C(7) C(10) C(8) -176.74(14)
C(19) C(7) C(10) C(18) 1.5(2)
C(1) C(8) C(9) C(12) -8.8(2)
C(1) C(8) C(10) C(7) -19.08(15)
C(1) C(8) C(10) C(18) 162.88(15)
C(1) C(8) C(15) C(13) -81.57(16)
C(9) C(8) C(10) C(7) 97.14(14)
C(9) C(8) C(10) C(18) -80.90(19)
C(10) C(8) C(9) C(12) -117.57(17)
C(9) C(8) C(15) C(13) 154.72(13)
C(15) C(8) C(9) C(12) 115.29(17)
C(10) C(8) C(15) C(13) 31.92(19)
C(15) C(8) C(10) C(7) -139.11(14)
C(15) C(8) C(10) C(18) 42.9(2)
C(8) C(9) C(12) C(21) 0.5(2)
C(7) C(10) C(18) C(6) -1.9(2)
C(7) C(10) C(18) C(20) 175.11(14)
C(8) C(10) C(18) C(6) 175.88(15)
C(8) C(10) C(18) C(20) -7.1(2)
C(1) C(11) C(21) O(3) -79.81(15)
C(1) C(11) C(21) C(12) 42.90(17)
C(9) C(12) C(21) O(3) 106.54(18)
C(9) C(12) C(21) C(11) -17.5(2)
N(1) C(13) C(15) C(8) -112.21(15)
C(6) C(14) C(19) O(2) -179.62(14)
C(6) C(14) C(19) C(7) -0.9(2)
N(1) C(17) C(20) C(18) 87.69(16)
C(6) C(18) C(20) C(17) 91.37(17)
C(10) C(18) C(20) C(17) -85.53(18)
